data_1529485
loop_
_publ_author_name
'N.V. Volkov'
'L.A. Solovyov'
'E.V. Eremin'
'K.A. Sablina'
'S.V. Misjul'
'M.S. Molokeev'
'A.I. Zaitsev'
'M.V. Gorev'
'A.F. Bovina'
'N.V. Mihashenok'

_publ_section_title
;
 Temperature-dependent features of Pb3Mn7O15 crystal structure
;
_journal_issue 4
_journal_name_full 'Physica B: Condensed Matter'
_journal_page_first 689
_journal_page_last 693
_journal_paper_doi 10.1016/j.physb.2011.11.058
_journal_volume 407
_journal_year 2012
_chemical_formula_sum 'Mn7 O15 Pb3'
_chemical_formula_weight 1246.15
_space_group_IT_number 62
_symmetry_space_group_name_Hall '-P 2ac 2n'
_symmetry_space_group_name_H-M 'P n m a'
_atom_type_scat_source
;
X-Ray Form Factor, C Attenuation and Scattering Tables (version 2.1).
NIST, Gaithersburg, MD.
;
_cell_angle_alpha 90.000000
_cell_angle_beta 90.000000
_cell_angle_gamma 90.000000
_cell_formula_units_Z 8
_cell_length_a 13.59385(7)
_cell_length_b 17.30269(13)
_cell_length_c 10.03054(7)
_cell_measurement_temperature 298
_cell_volume 2359.29(3)
_computing_structure_refinement DDM
_diffrn_ambient_temperature 298
_diffrn_measurement_device_type
;
PANalytical XPert PRO
;
_diffrn_radiation_monochromator graphite
_diffrn_radiation_probe x-ray
_exptl_crystal_density_diffrn 7.0191
_pd_meas_2theta_range_inc 0.0130
_pd_meas_2theta_range_max 109.9910
_pd_meas_2theta_range_min 9.0070
_pd_meas_scan_method step
_pd_proc_ls_prof_wR_expected 0.05567
_pd_proc_ls_prof_wR_factor 0.07387
_pd_spec_mount_mode reflection
_refine_ls_goodness_of_fit_all 1.32693
_refine_ls_matrix_type full
_refine_ls_number_parameters 109
_refine_ls_number_restraints 0
_refine_ls_R_factor_all 0.02609
_refine_ls_R_I_factor 0.02829
_refine_ls_shift/su_max 0.03694
_cod_data_source_file Pb3Mn7O15_298K.cif
_cod_data_source_block a
_cod_original_cell_volume 2359.284(27)
_cod_original_sg_symbol_Hall '-P 2AC 2N           '
_cod_original_sg_symbol_H-M 'Pnma                '
_cod_original_formula_sum 'Mn7 O15 Pb3 '
_cod_database_code 1529485

loop_
_symmetry_equiv_pos_site_id
_symmetry_equiv_pos_as_xyz
1 'x, y, z'
2 '1/2-x, -y, 1/2+z'
3 '1/2+x, 1/2-y, 1/2-z'
4 '-x, 1/2+y, -z'
5 '-x, -y, -z'
6 '1/2+x, y, 1/2-z'
7 '1/2-x, 1/2+y, 1/2+z'
8 'x, 1/2-y, z'

loop_
_atom_site_label
_atom_site_type_symbol
_atom_site_fract_x
_atom_site_fract_y
_atom_site_fract_z
_atom_site_U_iso_or_equiv
_atom_site_occupancy
_atom_site_adp_type
Pb11 Pb 0.24150(27) 0.25000 0.85592(30) 0.0236 1.0000 Uani
Pb12 Pb 0.25078(21) 0.05614(14) 0.43990(23) 0.0277 1.0000 Uani
Pb21 Pb 0.22940(20) 0.25000 0.50991(33) 0.0258 1.0000 Uani
Pb22 Pb 0.24260(18) 0.11865(13) 0.11142(21) 0.0234 1.0000 Uani
Mn11 Mn -0.0022(8) 0.08180(48) 0.2574(15) 0.0223(28) 1.0000 Uiso
Mn12 Mn 0.4901(6) 0.3355(6) 0.9906(14) 0.0185(29) 1.0000 Uiso
Mn13 Mn -0.0090(6) 0.1659(6) 0.0021(14) 0.0170(26) 1.0000 Uiso
Mn21 Mn 0.6420(5) 0.4159(6) 0.7518(11) 0.0125(31) 1.0000 Uiso
Mn22 Mn 0.8488(5) 0.0831(6) 0.7585(12) 0.0124(29) 1.0000 Uiso
Mn31 Mn -0.0129(9) 0.25000 0.7593(18) 0.0124(33) 1.0000 Uiso
Mn32 Mn 0.00000 0.00000 0.00000 0.0170(36) 1.0000 Uiso
Mn33 Mn 0.00000 0.00000 0.50000 0.0182(37) 1.0000 Uiso
Mn4 Mn -0.0086(10) 0.25000 0.2536(22) 0.0159(28) 1.0000 Uiso
O11 O 0.5818(23) 0.5083(21) 0.6859(39) 0.0264(34) 1.0000 Uiso
O12 O 0.9160(21) 0.9929(20) 0.6454(34) 0.0264(34) 1.0000 Uiso
O13 O 0.5789(25) 0.4145(22) 0.9103(42) 0.0264(34) 1.0000 Uiso
O14 O 0.9178(24) 0.0840(22) 0.9235(44) 0.0264(34) 1.0000 Uiso
O15 O 0.5637(24) 0.3255(19) 0.6563(36) 0.0264(34) 1.0000 Uiso
O16 O 0.9071(24) 0.1662(19) 0.6745(35) 0.0264(34) 1.0000 Uiso
O21 O 0.2571(21) 0.0125(16) 0.6569(26) 0.0106(37) 1.0000 Uiso
O22 O 0.2320(21) 0.1600(16) 0.6820(27) 0.0106(37) 1.0000 Uiso
O23 O 0.2531(25) 0.0723(17) 0.8916(25) 0.0106(37) 1.0000 Uiso
O31 O 0.0763(36) 0.25000 0.110(6) 0.0425(49) 1.0000 Uiso
O32 O 0.4081(33) 0.25000 0.089(6) 0.0425(49) 1.0000 Uiso
O33 O 0.5801(25) 0.6668(22) 0.6756(44) 0.0425(49) 1.0000 Uiso
O34 O 0.9326(26) 0.8329(20) 0.6645(41) 0.0425(49) 1.0000 Uiso
O41 O 0.4154(30) 0.25000 0.575(5) 0.0213(47) 1.0000 Uiso
O42 O 0.0641(30) 0.25000 0.585(5) 0.0213(47) 1.0000 Uiso
O43 O 0.9306(21) 0.5847(20) 0.9113(40) 0.0213(47) 1.0000 Uiso
O44 O 0.5809(22) 0.9180(21) 0.9347(39) 0.0213(47) 1.0000 Uiso

loop_
_atom_site_aniso_label
_atom_site_aniso_U_11
_atom_site_aniso_U_22
_atom_site_aniso_U_33
_atom_site_aniso_U_12
_atom_site_aniso_U_13
_atom_site_aniso_U_23
Pb11 0.0390(23) 0.0138(22) 0.0180(23) 0.0000 0.0041(24) 0.0000
Pb12 0.0387(15) 0.0212(18) 0.0233(16) -0.0032(19) -0.0046(17) 0.0013(11)
Pb21 0.0351(24) 0.0202(25) 0.0221(23) 0.0000 0.0005(20) 0.0000
Pb22 0.0309(14) 0.0164(16) 0.0228(16) -0.0032(18) 0.0013(17) 0.0009(12)

loop_
_atom_type_symbol
_atom_type_scat_dispersion_real
_atom_type_scat_dispersion_imag
Pb -4.30562 8.42829
Mn -0.61870 2.79550
O 0.04556 0.03205

loop_
_diffrn_radiation_wavelength
_diffrn_radiation_wavelength_wt
1.5406 1.0000
1.5444 0.5200

loop_
_geom_angle_atom_site_label_1
_geom_angle_atom_site_label_2
_geom_angle_atom_site_label_3
_geom_angle
_geom_angle_site_symmetry_1
_geom_angle_site_symmetry_3
O15 Pb11 O15 56.7(14) 3_456 6_456
O15 Pb11 O16 169.9(11) 3_456 3_456
O15 Pb11 O16 118.3(10) 3_456 6_456
O15 Pb11 O22 66.6(10) 3_456 .
O15 Pb11 O22 103.5(10) 3_456 8_555
O16 Pb11 O16 65.1(14) 3_456 6_456
O16 Pb11 O22 108.6(10) 3_456 .
O16 Pb11 O22 66.7(10) 3_456 8_555
O22 Pb11 O22 83.3(14) . 8_555
O11 Pb12 O12 118.8(11) 4_646 5_666
O11 Pb12 O13 171.9(11) 4_646 3_456
O11 Pb12 O14 65.6(11) 4_646 6_456
O11 Pb12 O21 107.8(11) 4_646 .
O11 Pb12 O23 68.0(11) 4_646 2_554
O12 Pb12 O13 60.4(11) 5_666 3_456
O12 Pb12 O14 166.5(12) 5_666 6_456
O12 Pb12 O21 103.9(10) 5_666 .
O12 Pb12 O23 65.5(11) 5_666 2_554
O13 Pb12 O14 113.2(12) 3_456 6_456
O13 Pb12 O21 65.6(11) 3_456 .
O13 Pb12 O23 105.7(11) 3_456 2_554
O14 Pb12 O21 63.1(11) 6_456 .
O14 Pb12 O23 107.6(11) 6_456 2_554
O21 Pb12 O23 83.2(9) . 2_554
O22 Pb21 O22 84.1(14) . 8_555
O22 Pb21 O41 78.4(11) . .
O22 Pb21 O42 77.2(12) . .
O41 Pb21 O42 147.0(17) . .
O21 Pb22 O23 81.4(10) 2_554 1_554
O21 Pb22 O43 77.5(11) 2_554 4_646
O21 Pb22 O44 77.8(11) 2_554 5_666
O23 Pb22 O43 83.6(12) 1_554 4_646
O23 Pb22 O44 71.6(12) 1_554 5_666
O43 Pb22 O44 147.2(12) 4_646 5_666
O11 Mn11 O12 95.1(15) 7_544 5_666
O11 Mn11 O33 92.2(16) 7_544 7_544
O11 Mn11 O34 172.9(16) 7_544 5_666
O11 Mn11 O43 88.5(16) 7_544 4_646
O11 Mn11 O44 91.9(16) 7_544 2_564
O12 Mn11 O33 172.4(16) 5_666 7_544
O12 Mn11 O34 90.5(15) 5_666 5_666
O12 Mn11 O43 98.5(14) 5_666 4_646
O12 Mn11 O44 83.4(14) 5_666 2_564
O33 Mn11 O34 82.0(16) 7_544 5_666
O33 Mn11 O43 83.6(16) 7_544 4_646
O33 Mn11 O44 94.5(16) 7_544 2_564
O34 Mn11 O43 95.0(16) 5_666 4_646
O34 Mn11 O44 84.4(16) 5_666 2_564
O43 Mn11 O44 178.1(15) 4_646 2_564
O13 Mn12 O16 91.0(16) . 3_456
O13 Mn12 O32 174.2(18) . 1_556
O13 Mn12 O34 92.8(16) . 7_645
O13 Mn12 O42 93.0(15) . 3_556
O13 Mn12 O44 87.2(16) . 4_647
O16 Mn12 O32 94.5(18) 3_456 1_556
O16 Mn12 O34 176.1(15) 3_456 7_645
O16 Mn12 O42 87.7(18) 3_456 3_556
O16 Mn12 O44 92.9(15) 3_456 4_647
O32 Mn12 O34 81.7(18) 1_556 7_645
O32 Mn12 O42 85.4(15) 1_556 3_556
O32 Mn12 O44 94.3(15) 1_556 4_647
O34 Mn12 O42 92.8(18) 7_645 3_556
O34 Mn12 O44 86.6(16) 7_645 4_647
O42 Mn12 O44 179.3(20) 3_556 4_647
O14 Mn13 O15 89.1(17) 1_454 3_455
O14 Mn13 O31 173.6(18) 1_454 .
O14 Mn13 O33 96.6(17) 1_454 7_544
O14 Mn13 O41 96.6(16) 1_454 3_455
O14 Mn13 O43 86.3(16) 1_454 4_646
O15 Mn13 O31 94.9(18) 3_455 .
O15 Mn13 O33 174.2(16) 3_455 7_544
O15 Mn13 O41 83.1(18) 3_455 3_455
O15 Mn13 O43 98.3(15) 3_455 4_646
O31 Mn13 O33 79.5(18) . 7_544
O31 Mn13 O41 88.8(14) . 3_455
O31 Mn13 O43 88.2(14) . 4_646
O33 Mn13 O41 95.0(19) 7_544 3_455
O33 Mn13 O43 83.3(16) 7_544 4_646
O41 Mn13 O43 176.8(18) 3_455 4_646
O11 Mn21 O13 96.4(17) . .
O11 Mn21 O15 104.2(14) . .
O11 Mn21 O21 88.7(13) . 3_556
O11 Mn21 O22 165.2(14) . 3_556
O11 Mn21 O23 89.4(14) . 3_556
O13 Mn21 O15 98.6(16) . .
O13 Mn21 O21 88.8(14) . 3_556
O13 Mn21 O22 89.4(15) . 3_556
O13 Mn21 O23 161.4(15) . 3_556
O15 Mn21 O21 164.2(12) . 3_556
O15 Mn21 O22 88.4(13) . 3_556
O15 Mn21 O23 97.1(13) . 3_556
O21 Mn21 O22 77.7(11) 3_556 3_556
O21 Mn21 O23 73.6(11) 3_556 3_556
O22 Mn21 O23 81.1(12) 3_556 3_556
O12 Mn22 O14 104.9(15) 1_545 .
O12 Mn22 O16 98.2(15) 1_545 .
O12 Mn22 O21 92.7(13) 1_545 6_556
O12 Mn22 O22 156.0(12) 1_545 6_556
O12 Mn22 O23 79.0(13) 1_545 6_556
O14 Mn22 O16 100.3(16) . .
O14 Mn22 O21 86.6(14) . 6_556
O14 Mn22 O22 96.7(14) . 6_556
O14 Mn22 O23 167.7(15) . 6_556
O16 Mn22 O21 165.0(14) . 6_556
O16 Mn22 O22 87.8(13) . 6_556
O16 Mn22 O23 90.5(14) . 6_556
O21 Mn22 O22 78.2(11) 6_556 6_556
O21 Mn22 O23 81.5(12) 6_556 6_556
O22 Mn22 O23 77.7(12) 6_556 6_556
O15 Mn31 O15 88.5(21) 3_456 6_456
O15 Mn31 O16 89.4(14) 3_456 1_455
O15 Mn31 O16 177.7(16) 3_456 8_455
O15 Mn31 O41 83.8(16) 3_456 3_456
O15 Mn31 O42 95.9(15) 3_456 .
O16 Mn31 O16 92.8(20) 1_455 8_455
O16 Mn31 O41 95.2(14) 1_455 3_456
O16 Mn31 O42 85.1(14) 1_455 .
O41 Mn31 O42 179.6(20) 3_456 .
O11 Mn32 O14 90.3(15) 3_455 1_454
O11 Mn32 O14 89.7(15) 3_455 5_656
O11 Mn32 O43 101.1(14) 3_455 4_646
O11 Mn32 O43 78.9(14) 3_455 8_454
O14 Mn32 O43 84.2(15) 1_454 4_646
O14 Mn32 O43 95.8(15) 1_454 8_454
O12 Mn33 O13 91.4(15) 1_445 3_456
O12 Mn33 O13 88.6(15) 1_445 7_544
O12 Mn33 O44 88.0(15) 1_445 2_564
O12 Mn33 O44 92.0(15) 1_445 6_446
O13 Mn33 O44 85.1(15) 3_456 2_564
O13 Mn33 O44 94.9(15) 3_456 6_446
O31 Mn4 O32 177.0(24) . 3_455
O31 Mn4 O33 89.8(18) . 2_564
O31 Mn4 O34 89.9(17) . 4_646
O32 Mn4 O33 92.1(16) 3_455 2_564
O32 Mn4 O34 88.1(17) 3_455 4_646
O33 Mn4 O33 98.2(24) 2_564 7_544
O33 Mn4 O34 83.6(16) 2_564 4_646
O33 Mn4 O34 178.3(17) 2_564 5_666
O34 Mn4 O34 94.7(23) 4_646 5_666

loop_
_geom_bond_atom_site_label_1
_geom_bond_atom_site_label_2
_geom_bond_distance
_geom_bond_site_symmetry_2
Pb11 O15 2.750(33) 3_456
Pb11 O16 2.695(33) 3_456
Pb11 O22 2.341(28) .
Pb12 O11 2.731(33) 4_646
Pb12 O12 2.567(31) 5_666
Pb12 O13 2.824(36) 3_456
Pb12 O14 2.695(36) 6_456
Pb12 O21 2.305(26) .
Pb12 O23 2.275(29) 2_554
Pb21 O22 2.325(28) .
Pb21 O41 2.612(42) .
Pb21 O42 2.369(42) .
Pb22 O21 2.315(27) 2_554
Pb22 O23 2.351(26) 1_554
Pb22 O43 2.437(29) 4_646
Pb22 O44 2.524(31) 5_666
Mn11 O11 1.817(37) 7_544
Mn11 O12 1.999(35) 5_666
Mn11 O33 1.990(39) 7_544
Mn11 O34 1.921(38) 5_666
Mn11 O43 1.953(40) 4_646
Mn11 O44 2.075(40) 2_564
Mn12 O13 1.993(39) .
Mn12 O16 2.004(37) 3_456
Mn12 O32 2.099(38) 1_556
Mn12 O34 2.037(42) 7_645
Mn12 O42 1.942(31) 3_556
Mn12 O44 1.879(36) 4_647
Mn13 O14 1.903(39) 1_454
Mn13 O15 1.877(37) 3_455
Mn13 O31 2.151(40) .
Mn13 O33 1.990(44) 7_544
Mn13 O41 1.943(32) 3_455
Mn13 O43 1.965(36) 4_646
Mn21 O11 1.914(37) .
Mn21 O13 1.807(42) .
Mn21 O15 2.121(35) .
Mn21 O21 2.196(29) 3_556
Mn21 O22 1.914(30) 3_556
Mn21 O23 2.095(31) 3_556
Mn22 O12 2.135(35) 1_545
Mn22 O14 1.902(43) .
Mn22 O16 1.845(35) .
Mn22 O21 1.941(29) 6_556
Mn22 O22 2.156(30) 6_556
Mn22 O23 1.999(31) 6_556
Mn31 O15 1.872(35) 3_456
Mn31 O16 2.003(35) 1_455
Mn31 O41 1.92(5) 3_456
Mn31 O42 2.04(5) .
Mn32 O11 2.176(37) 3_455
Mn32 O14 1.988(37) 1_454
Mn32 O43 1.957(35) 4_646
Mn33 O12 1.857(32) 1_445
Mn33 O13 2.037(38) 3_456
Mn33 O44 1.911(34) 2_564
Mn4 O31 1.85(6) .
Mn4 O32 1.94(6) 3_455
Mn4 O33 1.904(40) 2_564
Mn4 O34 1.949(38) 4_646
